data_2237579
loop_
_publ_author_name
'Guenifa, Fatiha'
'Hadjadj, Nasreddine'
'Zeghouan, Ouahida'
'Bendjeddou, Lamia'
'Merazig, Hocine'

_publ_section_title
;
 Bis(azido-\k<i>N</i>)bis[4-(dimethylamino)pyridine-\k<i>N</i>]zinc
;
_journal_coeditor_code XU5676
_journal_issue 3
_journal_name_full 'Acta Crystallographica Section E'
_journal_page_first m169
_journal_paper_doi 10.1107/S1600536813004686
_journal_volume 69
_journal_year 2013
_chemical_formula_iupac '[Zn (N3)2 (C7 H10 N2)2]'
_chemical_formula_moiety 'C14 H20 N10 Zn'
_chemical_formula_structural 'C14 H20 N10 Zn'
_chemical_formula_sum 'C14 H20 N10 Zn'
_chemical_formula_weight 393.79
_chemical_name_systematic
;
Bis(azido-\k<i>N</i>)bis[4-(dimethylamino)pyridine-\k<i>N</i>]zinc
;
_space_group_IT_number 14
_symmetry_cell_setting monoclinic
_symmetry_space_group_name_Hall '-P 2ybc'
_symmetry_space_group_name_H-M 'P 1 21/c 1'
_cell_angle_alpha 90
_cell_angle_beta 118.158(5)
_cell_angle_gamma 90
_cell_formula_units_Z 4
_cell_length_a 14.819(5)
_cell_length_b 9.610(5)
_cell_length_c 14.555(5)
_cell_measurement_reflns_used 4302
_cell_measurement_temperature 293(2)
_cell_measurement_theta_max 27.77
_cell_measurement_theta_min 2.65
_cell_volume 1827.5(13)
_computing_cell_refinement 'DENZO and SCALEPACK (Otwinowski & Minor, 1997)'
_computing_data_collection '<i>KappaCCD Reference Manual</i> (Nonius, 1998)'
_computing_data_reduction 'DENZO and SCALEPACK (Otwinowski & Minor, 1997)'
_computing_molecular_graphics 'ORTEP-3 for Windows (Farrugia, 2012)'
_computing_publication_material
;
WinGX (Farrugia, 2012), Mercury (Macrae <i>et al.</i>, 2006) and
POVRay
(Persistence of Vision Team, 2004)
;
_computing_structure_refinement 'SHELXL97 (Sheldrick, 2008)'
_computing_structure_solution 'SIR2002 (Burla <i>et al.</i>, 2003)'
_diffrn_ambient_temperature 293(2)
_diffrn_measured_fraction_theta_full 0.997
_diffrn_measured_fraction_theta_max 0.997
_diffrn_measurement_device 'Nonius KappaCCD'
_diffrn_measurement_method \f
_diffrn_radiation_monochromator graphite
_diffrn_radiation_source 'fine-focus sealed tube'
_diffrn_radiation_type MoK\a
_diffrn_radiation_wavelength 0.71073
_diffrn_reflns_av_R_equivalents 0.0192
_diffrn_reflns_av_sigmaI/netI 0.0196
_diffrn_reflns_limit_h_max 19
_diffrn_reflns_limit_h_min -18
_diffrn_reflns_limit_k_max 12
_diffrn_reflns_limit_k_min -12
_diffrn_reflns_limit_l_max 17
_diffrn_reflns_limit_l_min -19
_diffrn_reflns_number 15768
_diffrn_reflns_theta_full 27.77
_diffrn_reflns_theta_max 27.77
_diffrn_reflns_theta_min 2.65
_exptl_absorpt_coefficient_mu 1.364
_exptl_absorpt_correction_type none
_exptl_crystal_colour ' colourless'
_exptl_crystal_density_diffrn 1.431
_exptl_crystal_density_method 'Not Measured'
_exptl_crystal_description ' prism'
_exptl_crystal_F_000 816
_exptl_crystal_size_max 0.3
_exptl_crystal_size_mid 0.2
_exptl_crystal_size_min 0.2
_refine_diff_density_max 0.306
_refine_diff_density_min -0.445
_refine_ls_extinction_method none
_refine_ls_goodness_of_fit_ref 1.026
_refine_ls_hydrogen_treatment constr
_refine_ls_matrix_type full
_refine_ls_number_parameters 230
_refine_ls_number_reflns 4302
_refine_ls_number_restraints 0
_refine_ls_restrained_S_all 1.026
_refine_ls_R_factor_all 0.0483
_refine_ls_R_factor_gt 0.033
_refine_ls_shift/su_max 0.006
_refine_ls_shift/su_mean 0
_refine_ls_structure_factor_coef Fsqd
_refine_ls_weighting_details 'calc w=1/[\s^2^(Fo^2^)+(0.0512P)^2^+0.5630P] where P=(Fo^2^+2Fc^2^)/3'
_refine_ls_weighting_scheme calc
_refine_ls_wR_factor_gt 0.0878
_refine_ls_wR_factor_ref 0.0977
_reflns_number_gt 3323
_reflns_number_total 4302
_reflns_threshold_expression I>2sigma(I)
_cod_data_source_file xu5676.cif
_cod_data_source_block I
_cod_original_sg_symbol_H-M 'P 21/c'
_cod_database_code 2237579
_cod_database_fobs_code 2237579

loop_
_symmetry_equiv_pos_site_id
_symmetry_equiv_pos_as_xyz
1 x,y,z
2 -x,1/2+y,1/2-z
3 -x,-y,-z
4 x,1/2-y,1/2+z

loop_
_atom_site_aniso_label
_atom_site_aniso_U_11
_atom_site_aniso_U_22
_atom_site_aniso_U_33
_atom_site_aniso_U_12
_atom_site_aniso_U_13
_atom_site_aniso_U_23
Zn 0.0535(2) 0.0544(2) 0.0550(2) 0.00030(10) 0.03060(10) 0.00620(10)
N1A 0.0505(9) 0.0562(10) 0.0507(9) 0.0035(8) 0.0299(8) 0.0048(8)
N1B 0.0488(9) 0.0563(10) 0.0493(9) -0.0028(8) 0.0259(8) 0.0053(8)
N2A 0.0636(11) 0.0677(12) 0.0524(10) 0.0111(9) 0.0316(9) 0.0107(9)
N2B 0.0592(11) 0.0567(10) 0.0543(10) -0.0101(9) 0.0260(9) -0.0023(9)
N3 0.0676(14) 0.0791(15) 0.133(2) 0.0182(12) 0.0619(16) 0.0337(15)
N4 0.0539(10) 0.0610(11) 0.0555(10) -0.0035(9) 0.0315(9) 0.0063(9)
N5 0.0932(17) 0.0744(15) 0.119(2) 0.0149(14) 0.0724(16) 0.0096(14)
N6 0.0831(14) 0.0720(14) 0.0663(13) -0.0223(12) 0.0464(12) -0.0047(11)
N7 0.0517(10) 0.0619(11) 0.0593(11) 0.0050(9) 0.0374(10) 0.0141(9)
N8 0.0582(12) 0.1026(17) 0.0617(12) -0.0082(12) 0.0301(10) 0.0011(12)
C1A 0.0760(17) 0.0805(17) 0.0680(16) 0.0282(14) 0.0331(14) 0.0180(13)
C1B 0.0857(17) 0.0749(17) 0.0660(15) -0.0100(14) 0.0442(14) -0.0078(13)
C2A 0.0845(17) 0.0680(15) 0.0526(13) 0.0008(13) 0.0382(13) 0.0065(11)
C2B 0.0756(17) 0.0686(15) 0.0731(17) -0.0221(13) 0.0284(14) -0.0147(13)
C3A 0.0468(10) 0.0538(11) 0.0436(10) 0.0001(9) 0.0227(9) -0.0029(9)
C3B 0.0429(10) 0.0474(11) 0.0465(10) -0.0017(8) 0.0176(9) 0.0104(8)
C4A 0.0506(11) 0.0679(14) 0.0637(13) 0.0142(10) 0.0362(10) 0.0113(11)
C4B 0.0547(12) 0.0661(13) 0.0554(12) -0.0146(11) 0.0335(10) -0.0008(10)
C5A 0.0559(12) 0.0734(14) 0.0602(13) 0.0069(11) 0.0395(11) 0.0087(11)
C5B 0.0521(11) 0.0654(13) 0.0575(12) -0.0201(10) 0.0305(10) -0.0037(10)
C6A 0.0484(11) 0.0582(12) 0.0559(12) 0.0064(9) 0.0313(10) 0.0020(10)
C6B 0.0462(10) 0.0581(12) 0.0643(13) -0.0008(9) 0.0327(10) 0.0113(10)
C7A 0.0530(11) 0.0616(13) 0.0503(11) 0.0022(10) 0.0340(10) -0.0006(9)
C7B 0.0435(10) 0.0530(12) 0.0670(13) -0.0089(9) 0.0270(10) 0.0053(10)

loop_
_atom_site_type_symbol
_atom_site_label
_atom_site_fract_x
_atom_site_fract_y
_atom_site_fract_z
_atom_site_U_iso_or_equiv
_atom_site_thermal_displace_type
_atom_site_occupancy
Zn Zn 0.71191(2) -0.27848(3) 0.61121(2) 0.05230(10) Uani 1.000
N N1A 0.77350(13) -0.40503(19) 0.73790(13) 0.0500(5) Uani 1.000
N N1B 0.69230(13) -0.40145(19) 0.49076(13) 0.0504(5) Uani 1.000
N N2A 0.89709(15) -0.6937(2) 0.98096(15) 0.0595(6) Uani 1.000
N N2B 0.64450(14) -0.6645(2) 0.24262(14) 0.0571(6) Uani 1.000
N N3 0.57850(19) -0.2334(3) 0.5965(2) 0.0873(10) Uani 1.000
N N4 0.52367(14) -0.1422(2) 0.59095(14) 0.0545(6) Uani 1.000
N N5 0.4650(2) -0.0614(3) 0.5847(2) 0.0865(10) Uani 1.000
N N6 0.81913(18) -0.1468(2) 0.62440(17) 0.0693(8) Uani 1.000
N N7 0.87832(14) -0.0916(2) 0.70190(16) 0.0531(6) Uani 1.000
N N8 0.93719(16) -0.0315(3) 0.77445(17) 0.0734(8) Uani 1.000
C C1A 0.9886(2) -0.7725(3) 0.9999(2) 0.0752(10) Uani 1.000
C C1B 0.7054(2) -0.6558(3) 0.1887(2) 0.0721(9) Uani 1.000
C C2A 0.8539(2) -0.7179(3) 1.05133(19) 0.0660(9) Uani 1.000
C C2B 0.5557(2) -0.7569(3) 0.1963(2) 0.0751(9) Uani 1.000
C C3A 0.85764(15) -0.5982(2) 0.90434(15) 0.0475(6) Uani 1.000
C C3B 0.66005(15) -0.5783(2) 0.32121(15) 0.0470(6) Uani 1.000
C C4A 0.90324(17) -0.5695(3) 0.84037(18) 0.0570(7) Uani 1.000
C C4B 0.73862(17) -0.4775(2) 0.36129(17) 0.0557(7) Uani 1.000
C C5A 0.85983(17) -0.4761(3) 0.76167(18) 0.0583(8) Uani 1.000
C C5B 0.75054(17) -0.3949(3) 0.44220(17) 0.0565(7) Uani 1.000
C C6A 0.73042(16) -0.4308(2) 0.80006(16) 0.0515(7) Uani 1.000
C C6B 0.61798(16) -0.4982(2) 0.45299(18) 0.0535(7) Uani 1.000
C C7A 0.76869(16) -0.5216(2) 0.88114(16) 0.0511(7) Uani 1.000
C C7B 0.59908(16) -0.5840(2) 0.37233(18) 0.0541(7) Uani 1.000
H H1A2 0.97840 -0.81574 0.93625 0.1128 Uiso 1.000
H H1A1 1.00122 -0.84274 1.05144 0.1128 Uiso 1.000
H H1A3 1.04621 -0.71070 1.02438 0.1128 Uiso 1.000
H H1B1 0.68314 -0.57774 0.14203 0.1081 Uiso 1.000
H H4A 0.96322 -0.61489 0.85225 0.0684 Uiso 1.000
H H4B 0.78234 -0.46748 0.33231 0.0668 Uiso 1.000
H H1B2 0.69720 -0.73974 0.14972 0.1081 Uiso 1.000
H H5A 0.89213 -0.45992 0.72125 0.0699 Uiso 1.000
H H5B 0.80265 -0.32898 0.46580 0.0677 Uiso 1.000
H H1B3 0.77621 -0.64426 0.23863 0.1081 Uiso 1.000
H H6A 0.67072 -0.38324 0.78634 0.0618 Uiso 1.000
H H6B 0.57653 -0.50671 0.48472 0.0642 Uiso 1.000
H H2A1 0.86978 -0.64053 1.09819 0.0990 Uiso 1.000
H H7A 0.73584 -0.53312 0.92153 0.0613 Uiso 1.000
H H7B 0.54548 -0.64750 0.35014 0.0650 Uiso 1.000
H H2A2 0.88255 -0.80139 1.09057 0.0990 Uiso 1.000
H H2A3 0.78097 -0.72765 1.01151 0.0990 Uiso 1.000
H H2B1 0.55497 -0.81535 0.24940 0.1128 Uiso 1.000
H H2B2 0.55951 -0.81363 0.14396 0.1128 Uiso 1.000
H H2B3 0.49417 -0.70223 0.16501 0.1128 Uiso 1.000

loop_
_atom_type_symbol
_atom_type_description
_atom_type_scat_dispersion_real
_atom_type_scat_dispersion_imag
_atom_type_scat_source
Zn Zn 0.2839 1.4301 'International Tables Vol C Tables 4.2.6.8 and 6.1.1.4'
N N 0.0061 0.0033 'International Tables Vol C Tables 4.2.6.8 and 6.1.1.4'
H H 0.0000 0.0000 'International Tables Vol C Tables 4.2.6.8 and 6.1.1.4'
C C 0.0033 0.0016 'International Tables Vol C Tables 4.2.6.8 and 6.1.1.4'

loop_
_geom_angle_atom_site_label_1
_geom_angle_atom_site_label_2
_geom_angle_atom_site_label_3
_geom_angle
_geom_angle_publ_flag
N1A Zn N1B 104.89(7) .
N1A Zn N3 103.45(10) .
N1A Zn N6 107.47(9) .
N1B Zn N3 108.32(10) .
N1B Zn N6 103.88(9) .
N3 Zn N6 127.05(11) .
Zn N1A C5A 120.24(16) .
Zn N1A C6A 124.39(16) .
C5A N1A C6A 115.28(19) .
Zn N1B C5B 124.17(16) .
Zn N1B C6B 120.96(16) .
C5B N1B C6B 114.9(2) .
C1A N2A C2A 117.4(2) .
C1A N2A C3A 120.7(2) .
C2A N2A C3A 121.8(2) .
C1B N2B C2B 116.1(2) .
C1B N2B C3B 121.7(2) .
C2B N2B C3B 121.6(2) .
Zn N3 N4 144.5(2) .
N3 N4 N5 174.7(3) .
Zn N6 N7 125.8(2) .
N6 N7 N8 176.0(3) .
N2A C3A C4A 121.6(2) .
N2A C3A C7A 123.2(2) .
C4A C3A C7A 115.21(19) no
N2B C3B C4B 123.5(2) .
N2B C3B C7B 121.9(2) .
C4B C3B C7B 114.55(19) no
C3A C4A C5A 120.2(2) no
C3B C4B C5B 120.2(2) no
N1A C5A C4A 124.7(2) .
N1B C5B C4B 124.9(2) .
N1A C6A C7A 124.3(2) .
N1B C6B C7B 124.8(2) .
C3A C7A C6A 120.4(2) no
C3B C7B C6B 120.7(2) no
N2A C1A H1A2 109.00 no
N2A C1A H1A1 109.00 no
N2A C1A H1A3 109.00 no
H1A2 C1A H1A1 109.00 no
H1A2 C1A H1A3 109.00 no
H1A1 C1A H1A3 110.00 no
N2B C1B H1B1 110.00 no
N2B C1B H1B2 109.00 no
N2B C1B H1B3 109.00 no
H1B1 C1B H1B2 109.00 no
H1B1 C1B H1B3 109.00 no
H1B2 C1B H1B3 109.00 no
N2A C2A H2A1 109.00 no
N2A C2A H2A2 109.00 no
N2A C2A H2A3 109.00 no
H2A1 C2A H2A2 109.00 no
H2A1 C2A H2A3 109.00 no
H2A2 C2A H2A3 109.00 no
N2B C2B H2B1 110.00 no
N2B C2B H2B2 109.00 no
N2B C2B H2B3 109.00 no
H2B1 C2B H2B2 110.00 no
H2B1 C2B H2B3 109.00 no
H2B2 C2B H2B3 109.00 no
C3A C4A H4A 120.00 no
C5A C4A H4A 120.00 no
C3B C4B H4B 120.00 no
C5B C4B H4B 120.00 no
N1A C5A H5A 118.00 no
C4A C5A H5A 118.00 no
N1B C5B H5B 118.00 no
C4B C5B H5B 118.00 no
N1A C6A H6A 118.00 no
C7A C6A H6A 118.00 no
N1B C6B H6B 118.00 no
C7B C6B H6B 118.00 no
C3A C7A H7A 120.00 no
C6A C7A H7A 120.00 no
C3B C7B H7B 120.00 no
C6B C7B H7B 120.00 no

loop_
_geom_bond_atom_site_label_1
_geom_bond_atom_site_label_2
_geom_bond_distance
_geom_bond_publ_flag
Zn N1A 2.031(2) yes
Zn N1B 2.018(2) yes
Zn N3 1.935(3) yes
Zn N6 1.969(3) yes
N1A C5A 1.344(4) .
N1A C6A 1.354(3) .
N1B C5B 1.351(3) .
N1B C6B 1.345(3) .
N2A C1A 1.461(4) .
N2A C2A 1.460(4) .
N2A C3A 1.346(3) .
N2B C1B 1.451(4) .
N2B C2B 1.462(4) .
N2B C3B 1.341(3) .
N3 N4 1.172(4) .
N4 N5 1.137(4) .
N6 N7 1.179(3) .
N7 N8 1.158(3) .
C3A C4A 1.412(4) no
C3A C7A 1.405(3) no
C3B C4B 1.412(3) no
C3B C7B 1.417(4) no
C4A C5A 1.355(4) no
C4B C5B 1.361(3) no
C6A C7A 1.358(3) no
C6B C7B 1.351(3) no
C1A H1A2 0.9600 no
C1A H1A1 0.9600 no
C1A H1A3 0.9600 no
C1B H1B1 0.9600 no
C1B H1B2 0.9600 no
C1B H1B3 0.9600 no
C2A H2A1 0.9600 no
C2A H2A2 0.9600 no
C2A H2A3 0.9600 no
C2B H2B1 0.9600 no
C2B H2B2 0.9600 no
C2B H2B3 0.9600 no
C4A H4A 0.9300 no
C4B H4B 0.9300 no
C5A H5A 0.9300 no
C5B H5B 0.9300 no
C6A H6A 0.9300 no
C6B H6B 0.9300 no
C7A H7A 0.9300 no
C7B H7B 0.9300 no

loop_
_geom_contact_atom_site_label_1
_geom_contact_atom_site_label_2
_geom_contact_distance
_geom_contact_site_symmetry_2
_geom_contact_publ_flag
Zn H1B1 3.5000 4_545 no
N1A N1B 3.210(3) . no
N1A N3 3.113(4) . no
N1A N6 3.225(3) . no
N1B N1A 3.210(3) . no
N1B N3 3.205(4) . no
N1B N6 3.139(3) . no
N3 N1A 3.113(4) . no
N3 N1B 3.205(4) . no
N3 C6A 3.339(4) . no
N3 C7B 3.367(4) 3_646 no
N4 N5 3.286(4) 3_656 no
N4 C7B 3.382(4) 3_646 no
N5 C2B 3.427(4) 4_545 no
N5 N4 3.286(4) 3_656 no
N6 N1B 3.139(3) . no
N6 C5B 3.348(4) . no
N6 N1A 3.225(3) . no
N7 C1B 3.434(4) 4_545 no
N8 C5A 3.332(4) 2_756 no
N3 H6A 2.8300 . no
N3 H7B 2.5800 3_646 no
N4 H7B 2.5900 3_646 no
N5 H2B1 2.8300 3_646 no
N5 H7A 2.9500 2_656 no
N5 H2B3 2.7400 4_545 no
N6 H2A1 2.9300 4_544 no
N6 H5B 2.8100 . no
N7 H4A 2.8200 2_756 no
N7 H1B3 2.9100 4_545 no
N7 H2A1 2.6600 4_544 no
N7 H4B 2.9100 4_545 no
N8 H5A 2.5900 2_756 no
N8 H1A1 2.5600 3_747 no
N8 H2A2 2.9400 3_747 no
N8 H4B 2.7900 4_545 no
N8 H1B3 2.7600 4_545 no
N8 H2A1 2.8100 4_544 no
C1B N7 3.434(4) 4_544 no
C2B N5 3.427(4) 4_544 no
C2B C6B 3.383(4) 2_645 no
C5A N8 3.332(4) 2_746 no
C6B C2B 3.383(4) 2_655 no
C7B N3 3.367(4) 3_646 no
C7B N4 3.382(4) 3_646 no
C1A H5B 2.9400 2_746 no
C1A H4A 2.5100 . no
C1B H4B 2.5900 . no
C2A H7A 2.5800 . no
C2B H7B 2.5400 . no
C4A H1A2 2.7100 . no
C4A H1A3 2.8500 . no
C4B H1B3 2.6500 . no
C4B H1B1 3.0500 . no
C6B H2B2 2.9200 2_655 no
C7A H2A1 3.0100 . no
C7A H2A3 2.6900 . no
C7B H2B3 2.9000 . no
C7B H2B1 2.7300 . no
C7B H2A3 3.0800 4_534 no
H1A2 C4A 2.7100 . no
H1A2 H4A 2.2400 . no
H1A1 H2A2 2.1300 . no
H1A1 N8 2.5600 3_747 no
H1A3 C4A 2.8500 . no
H1A3 H4A 2.3900 . no
H1A3 H5B 2.4500 2_746 no
H1B1 C4B 3.0500 . no
H1B1 Zn 3.5000 4_544 no
H4A C1A 2.5100 . no
H4A H1A2 2.2400 . no
H4A H1A3 2.3900 . no
H4A N7 2.8200 2_746 no
H4B C1B 2.5900 . no
H4B H1B3 2.1500 . no
H4B N7 2.9100 4_544 no
H4B N8 2.7900 4_544 no
H1B2 H2B2 2.1200 . no
H5A N8 2.5900 2_746 no
H5B N6 2.8100 . no
H5B C1A 2.9400 2_756 no
H5B H1A3 2.4500 2_756 no
H1B3 C4B 2.6500 . no
H1B3 H4B 2.1500 . no
H1B3 N7 2.9100 4_544 no
H1B3 N8 2.7600 4_544 no
H6A N3 2.8300 . no
H6B H6B 2.5100 3_646 no
H2A1 C7A 3.0100 . no
H2A1 N6 2.9300 4_545 no
H2A1 N7 2.6600 4_545 no
H2A1 N8 2.8100 4_545 no
H7A C2A 2.5800 . no
H7A H2A3 2.2000 . no
H7A N5 2.9500 2_646 no
H7B C2B 2.5400 . no
H7B H2B1 2.2300 . no
H7B H2B3 2.4900 . no
H7B N3 2.5800 3_646 no
H7B N4 2.5900 3_646 no
H2A2 H1A1 2.1300 . no
H2A2 N8 2.9400 3_747 no
H2A3 C7A 2.6900 . no
H2A3 H7A 2.2000 . no
H2A3 C7B 3.0800 4_535 no
H2B1 C7B 2.7300 . no
H2B1 H7B 2.2300 . no
H2B1 N5 2.8300 3_646 no
H2B2 H1B2 2.1200 . no
H2B2 C6B 2.9200 2_645 no
H2B3 C7B 2.9000 . no
H2B3 H7B 2.4900 . no
H2B3 N5 2.7400 4_544 no

loop_
_geom_hbond_atom_site_label_D
_geom_hbond_atom_site_label_H
_geom_hbond_atom_site_label_A
_geom_hbond_site_symmetry_A
_geom_hbond_distance_DH
_geom_hbond_distance_HA
_geom_hbond_distance_DA
_geom_hbond_angle_DHA
_geom_hbond_publ_flag
C1A H1A1 N8 3_747 0.9600 2.5600 3.484(4) 163.00 yes
C5A H5A N8 2_746 0.9300 2.5900 3.332(4) 137.00 yes
C7B H7B N3 3_646 0.9300 2.5800 3.367(4) 143.00 yes
C7B H7B N4 3_646 0.9300 2.5900 3.382(4) 143.00 yes

loop_
_geom_torsion_atom_site_label_1
_geom_torsion_atom_site_label_2
_geom_torsion_atom_site_label_3
_geom_torsion_atom_site_label_4
_geom_torsion
_geom_torsion_publ_flag
N1B Zn N1A C5A 55.4(2) no
N1B Zn N1A C6A -120.80(17) no
N3 Zn N1A C5A 168.85(19) no
N3 Zn N1A C6A -7.35(19) no
N6 Zn N1A C5A -54.7(2) no
N6 Zn N1A C6A 129.09(17) no
N1A Zn N1B C5B -107.05(19) no
N1A Zn N1B C6B 72.84(18) no
N3 Zn N1B C5B 143.0(2) no
N3 Zn N1B C6B -37.13(19) no
N6 Zn N1B C5B 5.6(2) no
N6 Zn N1B C6B -174.48(17) no
N1A Zn N3 N4 124.7(4) no
N1B Zn N3 N4 -124.4(3) no
N6 Zn N3 N4 0.1(4) no
N1A Zn N6 N7 -40.6(3) no
N1B Zn N6 N7 -151.4(2) no
N3 Zn N6 N7 82.3(3) no
Zn N1A C5A C4A -175.6(2) no
C6A N1A C5A C4A 0.9(4) no
Zn N1A C6A C7A 176.03(16) no
C5A N1A C6A C7A -0.3(3) no
Zn N1B C5B C4B 179.65(19) no
C6B N1B C5B C4B -0.3(3) no
Zn N1B C6B C7B 179.51(18) no
C5B N1B C6B C7B -0.6(3) no
C1A N2A C3A C4A -0.6(3) no
C1A N2A C3A C7A 178.6(2) no
C2A N2A C3A C4A 176.3(2) no
C2A N2A C3A C7A -4.5(3) no
C1B N2B C3B C4B -3.1(3) no
C1B N2B C3B C7B 178.3(2) no
C2B N2B C3B C4B -173.3(2) no
C2B N2B C3B C7B 8.1(3) no
N2A C3A C4A C5A 177.8(2) no
C7A C3A C4A C5A -1.5(3) no
N2A C3A C7A C6A -177.3(2) no
C4A C3A C7A C6A 2.0(3) no
N2B C3B C4B C5B -179.1(2) no
C7B C3B C4B C5B -0.4(3) no
N2B C3B C7B C6B 178.4(2) no
C4B C3B C7B C6B -0.4(3) no
C3A C4A C5A N1A 0.0(4) no
C3B C4B C5B N1B 0.8(4) no
N1A C6A C7A C3A -1.1(3) no
N1B C6B C7B C3B 0.9(4) no
